data_1550044
loop_
_publ_author_name
'Semwal, Shrivats'
'Kumar, Abhishek'
'Choudhury, Joyanta'

_publ_section_title
;
 Iridium--NHC-based catalyst for ambient pressure storage and low
 temperature release of H2via the CO2/HCO2H couple
;
_journal_issue 23
_journal_name_full 'Catalysis Science &amp; Technology'
_journal_page_first 6137
_journal_paper_doi 10.1039/C8CY02069H
_journal_volume 8
_journal_year 2018
_chemical_formula_moiety 'C22 H26 I Ir N4'
_chemical_formula_sum 'C22 H26 I Ir N4'
_chemical_formula_weight 665.57
_space_group_crystal_system triclinic
_space_group_IT_number 2
_space_group_name_Hall '-P 1'
_space_group_name_H-M_alt 'P -1'
_symmetry_space_group_name_Hall '-P 1'
_symmetry_space_group_name_H-M 'P -1'
_atom_sites_solution_hydrogens geom
_atom_sites_solution_primary dual
_audit_creation_date 2018-08-09
_audit_creation_method
;
Olex2 1.2
(compiled 2018.05.29 svn.r3508 for OlexSys, GUI svn.r5506)
;
_audit_update_record
;
2018-08-18 deposited with the CCDC.
2018-10-17 downloaded from the CCDC.
;
_cell_angle_alpha 109.0510(10)
_cell_angle_beta 102.4000(10)
_cell_angle_gamma 90.4130(10)
_cell_formula_units_Z 2
_cell_length_a 8.5611(2)
_cell_length_b 10.9802(2)
_cell_length_c 13.2254(2)
_cell_measurement_reflns_used 9961
_cell_measurement_temperature 296(2)
_cell_measurement_theta_max 30.65
_cell_measurement_theta_min 2.63
_cell_volume 1143.69(4)
_computing_molecular_graphics 'Olex2 (Dolomanov et al., 2009)'
_computing_publication_material 'Olex2 (Dolomanov et al., 2009)'
_computing_structure_refinement 'ShelXL (Sheldrick, 2015)'
_computing_structure_solution 'ShelXT (Sheldrick, 2015)'
_diffrn_ambient_temperature 296.15
_diffrn_detector 'Bruker APEX2 area detector'
_diffrn_detector_area_resol_mean 7.9
_diffrn_detector_type 'CCD area detector'
_diffrn_measured_fraction_theta_full 0.982
_diffrn_measured_fraction_theta_max 0.983
_diffrn_measurement_device 'three-circle diffractometer'
_diffrn_measurement_device_type 'Bruker APEX-II CCD'
_diffrn_measurement_method '\w and \f scans'
_diffrn_radiation_monochromator 'mirror optics'
_diffrn_radiation_probe x-ray
_diffrn_radiation_type MoK\a
_diffrn_radiation_wavelength 0.71073
_diffrn_reflns_av_R_equivalents 0.0378
_diffrn_reflns_av_unetI/netI 0.0402
_diffrn_reflns_Laue_measured_fraction_full 0.982
_diffrn_reflns_Laue_measured_fraction_max 0.983
_diffrn_reflns_limit_h_max 11
_diffrn_reflns_limit_h_min -11
_diffrn_reflns_limit_k_max 14
_diffrn_reflns_limit_k_min -14
_diffrn_reflns_limit_l_max 17
_diffrn_reflns_limit_l_min -17
_diffrn_reflns_number 17530
_diffrn_reflns_point_group_measured_fraction_full 0.982
_diffrn_reflns_point_group_measured_fraction_max 0.983
_diffrn_reflns_theta_full 25.242
_diffrn_reflns_theta_max 27.878
_diffrn_reflns_theta_min 2.626
_diffrn_source 'microfocus sealed X-ray tube'
_diffrn_source_type 'Incoatec I\ms'
_exptl_absorpt_coefficient_mu 7.201
_exptl_absorpt_correction_T_max 0.632
_exptl_absorpt_correction_T_min 0.517
_exptl_absorpt_correction_type multi-scan
_exptl_absorpt_process_details SADABS
_exptl_crystal_colour red
_exptl_crystal_colour_primary red
_exptl_crystal_density_diffrn 1.933
_exptl_crystal_description 'rect. Prism'
_exptl_crystal_F_000 632
_exptl_crystal_size_max 0.14
_exptl_crystal_size_mid 0.081
_exptl_crystal_size_min 0.062
_refine_diff_density_max 1.264
_refine_diff_density_min -0.955
_refine_diff_density_rms 0.138
_refine_ls_extinction_method none
_refine_ls_goodness_of_fit_ref 1.037
_refine_ls_hydrogen_treatment constr
_refine_ls_matrix_type full
_refine_ls_number_parameters 260
_refine_ls_number_reflns 5373
_refine_ls_number_restraints 0
_refine_ls_restrained_S_all 1.037
_refine_ls_R_factor_all 0.0250
_refine_ls_R_factor_gt 0.0237
_refine_ls_shift/su_max 0.001
_refine_ls_shift/su_mean 0.000
_refine_ls_structure_factor_coef Fsqd
_refine_ls_weighting_details 'w=1/[\s^2^(Fo^2^)+(0.0235P)^2^+0.5186P] where P=(Fo^2^+2Fc^2^)/3'
_refine_ls_weighting_scheme calc
_refine_ls_wR_factor_gt 0.0558
_refine_ls_wR_factor_ref 0.0563
_reflns_Friedel_coverage 0.000
_reflns_number_gt 5139
_reflns_number_total 5373
_reflns_threshold_expression 'I > 2\s(I)'
_cod_data_source_file c8cy02069h2.cif
_cod_data_source_block abhi1
_cod_depositor_comments 'Adding full bibliography for 1550044.cif.'
_cod_original_cell_volume 1143.68(4)
_cod_database_code 1550044
_shelx_shelxl_version_number 2018/3
_shelx_space_group_comment
;
The symmetry employed for this shelxl refinement is uniquely defined
by the following loop, which should always be used as a source of
symmetry information in preference to the above space-group names.
They are only intended as comments.
;
_olex2_refinement_description
;
1. Fixed Uiso
 At 1.2 times of:
  All C(H) groups
 At 1.5 times of:
  All C(H,H,H) groups
2.a Aromatic/amide H refined with riding coordinates:
 C4(H4), C9(H9), C10(H10), C11(H11), C12(H12)
2.b Idealised Me refined as rotating group:
 C2(H2A,H2B,H2C), C3(H3A,H3B,H3C), C18(H18A,H18B,H18C), C19(H19A,H19B,H19C),
 C20(H20A,H20B,H20C), C21(H21A,H21B,H21C), C22(H22A,H22B,H22C)
;
_olex2_submission_special_instructions 'No special instructions were received'

loop_
_space_group_symop_operation_xyz
'x, y, z'
'-x, -y, -z'

loop_
_atom_site_label
_atom_site_type_symbol
_atom_site_fract_x
_atom_site_fract_y
_atom_site_fract_z
_atom_site_U_iso_or_equiv
_atom_site_adp_type
_atom_site_occupancy
_atom_site_site_symmetry_order
_atom_site_calc_flag
_atom_site_refinement_flags_posn
Ir1 Ir 0.38472(2) 0.25957(2) 0.22533(2) 0.01123(5) Uani 1 1 d .
I1 I 0.15602(3) 0.20257(2) 0.03700(2) 0.02001(6) Uani 1 1 d .
N1 N 0.7044(3) 0.4487(3) 0.1033(2) 0.0169(6) Uani 1 1 d .
N2 N 0.5059(3) 0.4832(3) 0.1810(2) 0.0145(5) Uani 1 1 d .
N3 N 0.3060(3) 0.4451(2) 0.2602(2) 0.0133(5) Uani 1 1 d .
N4 N 0.3227(3) 0.6450(3) 0.2422(2) 0.0170(6) Uani 1 1 d .
C1 C 0.6093(4) 0.5392(3) 0.1423(3) 0.0174(6) Uani 1 1 d .
C2 C 0.6140(4) 0.6746(3) 0.1435(3) 0.0227(7) Uani 1 1 d .
H2A H 0.557976 0.677186 0.073173 0.034 Uiso 1 1 calc GR
H2B H 0.723579 0.708130 0.158661 0.034 Uiso 1 1 calc GR
H2C H 0.563553 0.726167 0.199397 0.034 Uiso 1 1 calc GR
C3 C 0.8359(4) 0.4655(4) 0.0527(3) 0.0228(7) Uani 1 1 d .
H3A H 0.931132 0.434913 0.086346 0.034 Uiso 1 1 calc GR
H3B H 0.855509 0.555488 0.063192 0.034 Uiso 1 1 calc GR
H3C H 0.807016 0.417192 -0.024492 0.034 Uiso 1 1 calc GR
C4 C 0.6599(4) 0.3342(3) 0.1180(3) 0.0163(6) Uani 1 1 d .
H4 H 0.709143 0.257549 0.097599 0.020 Uiso 1 1 calc R
C5 C 0.5336(4) 0.3522(3) 0.1668(3) 0.0152(6) Uani 1 1 d .
C6 C 0.3786(4) 0.5309(3) 0.2292(2) 0.0135(6) Uani 1 1 d .
C7 C 0.1800(4) 0.5087(3) 0.2961(3) 0.0156(6) Uani 1 1 d .
C8 C 0.1918(4) 0.6333(3) 0.2868(3) 0.0161(6) Uani 1 1 d .
C9 C 0.0784(4) 0.7213(3) 0.3164(3) 0.0231(7) Uani 1 1 d .
H9 H 0.085679 0.803059 0.310302 0.028 Uiso 1 1 calc R
C10 C -0.0445(4) 0.6830(4) 0.3548(3) 0.0234(7) Uani 1 1 d .
H10 H -0.120098 0.740408 0.376161 0.028 Uiso 1 1 calc R
C11 C -0.0573(4) 0.5587(4) 0.3622(3) 0.0213(7) Uani 1 1 d .
H11 H -0.142113 0.535417 0.387767 0.026 Uiso 1 1 calc R
C12 C 0.0527(4) 0.4701(3) 0.3326(3) 0.0186(7) Uani 1 1 d .
H12 H 0.042326 0.387568 0.336764 0.022 Uiso 1 1 calc R
C13 C 0.4141(4) 0.2361(3) 0.3858(3) 0.0176(6) Uani 1 1 d .
C14 C 0.5604(4) 0.2148(3) 0.3487(3) 0.0155(6) Uani 1 1 d .
C15 C 0.5301(4) 0.1049(3) 0.2492(3) 0.0172(6) Uani 1 1 d .
C16 C 0.3642(4) 0.0602(3) 0.2263(3) 0.0204(7) Uani 1 1 d .
C17 C 0.2920(4) 0.1404(3) 0.3105(3) 0.0193(7) Uani 1 1 d .
C18 C 0.1236(5) 0.1183(4) 0.3208(4) 0.0362(10) Uani 1 1 d .
H18A H 0.093707 0.195738 0.369747 0.054 Uiso 1 1 calc GR
H18B H 0.117842 0.048981 0.349439 0.054 Uiso 1 1 calc GR
H18C H 0.051516 0.096235 0.249794 0.054 Uiso 1 1 calc GR
C19 C 0.2842(6) -0.0588(4) 0.1363(4) 0.0377(10) Uani 1 1 d .
H19A H 0.174757 -0.045071 0.109251 0.057 Uiso 1 1 calc GR
H19B H 0.286662 -0.129675 0.163929 0.057 Uiso 1 1 calc GR
H19C H 0.339473 -0.078481 0.077690 0.057 Uiso 1 1 calc GR
C20 C 0.6506(5) 0.0419(4) 0.1882(3) 0.0304(9) Uani 1 1 d .
H20A H 0.598264 -0.003358 0.112888 0.046 Uiso 1 1 calc GR
H20B H 0.701835 -0.018276 0.220697 0.046 Uiso 1 1 calc GR
H20C H 0.729640 0.106341 0.191508 0.046 Uiso 1 1 calc GR
C21 C 0.7233(4) 0.2838(4) 0.4065(3) 0.0276(8) Uani 1 1 d .
H21A H 0.778281 0.294081 0.353301 0.041 Uiso 1 1 calc GR
H21B H 0.784074 0.234191 0.446501 0.041 Uiso 1 1 calc GR
H21C H 0.711863 0.367303 0.456548 0.041 Uiso 1 1 calc GR
C22 C 0.3964(5) 0.3372(4) 0.4900(3) 0.0294(8) Uani 1 1 d .
H22A H 0.481860 0.404372 0.513456 0.044 Uiso 1 1 calc GR
H22B H 0.400857 0.298626 0.546017 0.044 Uiso 1 1 calc GR
H22C H 0.295161 0.373181 0.477318 0.044 Uiso 1 1 calc GR

loop_
_atom_site_aniso_label
_atom_site_aniso_U_11
_atom_site_aniso_U_22
_atom_site_aniso_U_33
_atom_site_aniso_U_23
_atom_site_aniso_U_13
_atom_site_aniso_U_12
Ir1 0.01182(7) 0.00810(7) 0.01361(7) 0.00402(5) 0.00201(4) 0.00055(4)
I1 0.01917(11) 0.01980(12) 0.01830(11) 0.00618(9) -0.00106(8) -0.00056(9)
N1 0.0157(13) 0.0181(14) 0.0189(14) 0.0088(11) 0.0038(10) 0.0000(11)
N2 0.0154(13) 0.0134(13) 0.0172(13) 0.0076(11) 0.0051(10) 0.0027(10)
N3 0.0144(12) 0.0104(12) 0.0136(12) 0.0017(10) 0.0034(10) 0.0017(10)
N4 0.0216(14) 0.0138(13) 0.0182(14) 0.0083(11) 0.0052(11) 0.0034(11)
C1 0.0163(15) 0.0213(17) 0.0162(16) 0.0093(13) 0.0024(12) 0.0008(13)
C2 0.0258(18) 0.0203(17) 0.0268(18) 0.0137(15) 0.0067(14) 0.0021(14)
C3 0.0184(16) 0.0291(19) 0.0248(18) 0.0125(15) 0.0078(13) -0.0008(14)
C4 0.0160(15) 0.0133(15) 0.0193(16) 0.0059(12) 0.0028(12) 0.0022(12)
C5 0.0166(15) 0.0127(15) 0.0172(15) 0.0075(12) 0.0023(12) -0.0007(12)
C6 0.0150(14) 0.0129(15) 0.0145(15) 0.0078(12) 0.0026(11) 0.0012(12)
C7 0.0179(15) 0.0133(15) 0.0135(15) 0.0026(12) 0.0024(12) 0.0007(12)
C8 0.0195(15) 0.0134(15) 0.0166(15) 0.0067(12) 0.0041(12) 0.0021(12)
C9 0.0292(19) 0.0156(16) 0.0251(18) 0.0080(14) 0.0056(14) 0.0079(14)
C10 0.0227(17) 0.0228(18) 0.0228(17) 0.0040(14) 0.0067(13) 0.0120(14)
C11 0.0179(16) 0.0269(19) 0.0210(17) 0.0071(14) 0.0097(13) 0.0032(14)
C12 0.0188(16) 0.0148(16) 0.0227(17) 0.0063(13) 0.0061(13) 0.0027(13)
C13 0.0268(17) 0.0138(15) 0.0173(16) 0.0107(13) 0.0072(13) 0.0033(13)
C14 0.0145(15) 0.0166(16) 0.0182(15) 0.0119(13) 0.0000(12) -0.0006(12)
C15 0.0209(16) 0.0129(15) 0.0184(16) 0.0069(13) 0.0029(12) 0.0041(13)
C16 0.0223(17) 0.0101(15) 0.0267(18) 0.0073(13) -0.0003(13) 0.0029(13)
C17 0.0174(15) 0.0118(15) 0.0330(19) 0.0133(14) 0.0055(13) 0.0008(12)
C18 0.0191(18) 0.036(2) 0.070(3) 0.035(2) 0.0167(19) 0.0016(17)
C19 0.045(2) 0.0137(18) 0.041(2) 0.0062(17) -0.0120(19) -0.0049(17)
C20 0.034(2) 0.026(2) 0.037(2) 0.0119(17) 0.0169(17) 0.0157(17)
C21 0.0224(18) 0.027(2) 0.030(2) 0.0148(16) -0.0087(14) -0.0072(15)
C22 0.043(2) 0.029(2) 0.0215(18) 0.0103(16) 0.0142(16) 0.0108(17)

loop_
_atom_type_symbol
_atom_type_description
_atom_type_scat_dispersion_real
_atom_type_scat_dispersion_imag
_atom_type_scat_source
C C 0.0033 0.0016 'International Tables Vol C Tables 4.2.6.8 and 6.1.1.4'
H H 0.0000 0.0000 'International Tables Vol C Tables 4.2.6.8 and 6.1.1.4'
N N 0.0061 0.0033 'International Tables Vol C Tables 4.2.6.8 and 6.1.1.4'
I I -0.4742 1.8119 'International Tables Vol C Tables 4.2.6.8 and 6.1.1.4'
Ir Ir -1.4442 7.9887 'International Tables Vol C Tables 4.2.6.8 and 6.1.1.4'

loop_
_geom_angle_atom_site_label_1
_geom_angle_atom_site_label_2
_geom_angle_atom_site_label_3
_geom_angle
N3 Ir1 I1 84.86(7)
N3 Ir1 C13 100.26(11)
N3 Ir1 C14 119.43(11)
N3 Ir1 C15 157.85(11)
N3 Ir1 C16 150.68(12)
N3 Ir1 C17 114.39(11)
C5 Ir1 I1 91.65(9)
C5 Ir1 N3 76.91(11)
C5 Ir1 C13 130.45(13)
C5 Ir1 C14 99.36(12)
C5 Ir1 C15 100.25(13)
C5 Ir1 C16 132.38(13)
C5 Ir1 C17 162.85(13)
C13 Ir1 I1 137.80(9)
C13 Ir1 C16 63.39(13)
C13 Ir1 C17 37.83(13)
C14 Ir1 I1 154.98(9)
C14 Ir1 C13 38.61(12)
C14 Ir1 C15 38.74(12)
C14 Ir1 C16 63.94(12)
C14 Ir1 C17 64.12(12)
C15 Ir1 I1 117.28(9)
C15 Ir1 C13 64.52(12)
C15 Ir1 C16 38.26(13)
C15 Ir1 C17 64.25(12)
C16 Ir1 I1 92.09(9)
C16 Ir1 C17 37.87(13)
C17 Ir1 I1 101.91(9)
C1 N1 C3 125.7(3)
C1 N1 C4 109.5(3)
C4 N1 C3 124.8(3)
C1 N2 C5 111.9(3)
C1 N2 C6 131.5(3)
C6 N2 C5 116.6(3)
C6 N3 Ir1 118.1(2)
C6 N3 C7 102.9(3)
C7 N3 Ir1 138.3(2)
C6 N4 C8 101.1(3)
N1 C1 N2 106.2(3)
N1 C1 C2 127.6(3)
N2 C1 C2 126.2(3)
C5 C4 N1 109.4(3)
N2 C5 Ir1 114.8(2)
C4 C5 Ir1 142.1(3)
C4 C5 N2 103.0(3)
N3 C6 N2 113.5(3)
N4 C6 N2 127.3(3)
N4 C6 N3 119.2(3)
N3 C7 C8 107.2(3)
N3 C7 C12 132.1(3)
C12 C7 C8 120.7(3)
N4 C8 C7 109.5(3)
N4 C8 C9 129.7(3)
C9 C8 C7 120.7(3)
C10 C9 C8 118.0(3)
C9 C10 C11 121.2(3)
C12 C11 C10 121.7(3)
C11 C12 C7 117.7(3)
C14 C13 Ir1 69.72(17)
C14 C13 C22 125.2(3)
C17 C13 Ir1 72.67(19)
C17 C13 C14 108.6(3)
C17 C13 C22 126.1(3)
C22 C13 Ir1 126.4(2)
C13 C14 Ir1 71.67(18)
C13 C14 C15 108.2(3)
C13 C14 C21 127.6(3)
C15 C14 Ir1 71.46(18)
C15 C14 C21 123.9(3)
C21 C14 Ir1 127.1(2)
C14 C15 Ir1 69.80(17)
C14 C15 C20 126.6(3)
C16 C15 Ir1 71.66(18)
C16 C15 C14 106.8(3)
C16 C15 C20 126.4(3)
C20 C15 Ir1 128.1(3)
C15 C16 Ir1 70.08(18)
C15 C16 C17 109.3(3)
C15 C16 C19 125.2(3)
C17 C16 Ir1 71.99(18)
C17 C16 C19 125.2(4)
C19 C16 Ir1 129.1(3)
C13 C17 Ir1 69.50(18)
C13 C17 C16 107.0(3)
C13 C17 C18 127.4(3)
C16 C17 Ir1 70.1(2)
C16 C17 C18 125.4(3)
C18 C17 Ir1 129.4(2)

loop_
_geom_bond_atom_site_label_1
_geom_bond_atom_site_label_2
_geom_bond_distance
Ir1 I1 2.7017(2)
Ir1 N3 2.087(3)
Ir1 C5 2.044(3)
Ir1 C13 2.182(3)
Ir1 C14 2.156(3)
Ir1 C15 2.178(3)
Ir1 C16 2.199(3)
Ir1 C17 2.224(3)
N1 C1 1.332(4)
N1 C3 1.466(4)
N1 C4 1.395(4)
N2 C1 1.348(4)
N2 C5 1.417(4)
N2 C6 1.399(4)
N3 C6 1.341(4)
N3 C7 1.376(4)
N4 C6 1.316(4)
N4 C8 1.398(4)
C1 C2 1.481(5)
C4 C5 1.358(4)
C7 C8 1.419(5)
C7 C12 1.398(5)
C8 C9 1.399(4)
C9 C10 1.381(5)
C10 C11 1.405(5)
C11 C12 1.382(5)
C13 C14 1.434(5)
C13 C17 1.429(5)
C13 C22 1.500(5)
C14 C15 1.438(5)
C14 C21 1.501(5)
C15 C16 1.435(5)
C15 C20 1.482(5)
C16 C17 1.435(5)
C16 C19 1.489(5)
C17 C18 1.502(5)

loop_
_smtbx_masks_void_nr
_smtbx_masks_void_average_x
_smtbx_masks_void_average_y
_smtbx_masks_void_average_z
_smtbx_masks_void_volume
_smtbx_masks_void_count_electrons
1 -0.525 0.000 0.500 124.1 67.1
